data_7240529
loop_
_publ_author_name
'Podjed, Nina'
'Modec, Barbara'
'Alcaide, Mar\'ia M.'
'L\'opez-Serrano, Joaqu\'in'

_publ_section_title
;
 From cyclic amines and acetonitrile to amidine zinc(ii) complexes
;
_journal_issue 31
_journal_name_full 'RSC Advances'
_journal_page_first 18200
_journal_page_last 18221
_journal_paper_doi 10.1039/D0RA03192E
_journal_volume 10
_journal_year 2020
_chemical_formula_moiety 'C26 H24 N4 O4 Zn, C2 H3 N, 0.5(H2 O), 0.5(C6 H12 N2)'
_chemical_formula_sum 'C31 H34 N6 O4.5 Zn'
_chemical_formula_weight 628.01
_space_group_crystal_system triclinic
_space_group_IT_number 2
_space_group_name_Hall '-P 1'
_space_group_name_H-M_alt 'P -1'
_atom_sites_solution_hydrogens mixed
_audit_creation_date 2019-12-16
_audit_creation_method
;
Olex2 1.2
(compiled 2018.05.29 svn.r3508 for OlexSys, GUI svn.r5506)
;
_audit_update_record
;
2019-12-19 deposited with the CCDC.	2020-04-29 downloaded from the CCDC.
;
_cell_angle_alpha 81.018(2)
_cell_angle_beta 78.984(2)
_cell_angle_gamma 86.388(2)
_cell_formula_units_Z 2
_cell_length_a 7.9798(2)
_cell_length_b 12.1068(3)
_cell_length_c 15.2595(4)
_cell_measurement_reflns_used 13111
_cell_measurement_temperature 150.00(10)
_cell_measurement_theta_max 30.2820
_cell_measurement_theta_min 2.9920
_cell_volume 1428.47(6)
_computing_cell_refinement 'CrysAlisPro 1.171.39.46e (Rigaku OD, 2018)'
_computing_data_collection 'CrysAlisPro 1.171.39.46e (Rigaku OD, 2018)'
_computing_data_reduction 'CrysAlisPro 1.171.39.46e (Rigaku OD, 2018)'
_computing_molecular_graphics 'Olex2 (Dolomanov et al., 2009)'
_computing_publication_material 'Olex2 (Dolomanov et al., 2009)'
_computing_structure_refinement 'ShelXL (Sheldrick, 2015)'
_computing_structure_solution 'SHELXT 2018/2 (Sheldrick, 2018)'
_diffrn_ambient_environment N~2~
_diffrn_ambient_temperature 150.00(10)
_diffrn_detector 'CCD plate'
_diffrn_detector_area_resol_mean 10.4933
_diffrn_detector_type Atlas
_diffrn_measured_fraction_theta_full 0.999
_diffrn_measured_fraction_theta_max 1.000
_diffrn_measurement_details
;
List of Runs (angles in degrees, time in seconds):

  # Type    Start    End  Width  t~exp~   \w     \q     \k     \f   Frames
#--------------------------------------------------------------------------
  1  \w    -82.00 -33.00   1.00   13.50    --  -14.36 142.00  55.00   49
  2  \w    -77.00 -29.00   1.00   13.50    --  -14.36 133.00 170.46   48
  3  \w    -47.00  52.00   1.00   13.50    --  -14.36  74.00 135.88   99
  4  \w    -12.00  91.00   1.00   13.50    --   14.52  37.00-150.00  103
  5  \w    -59.00  44.00   1.00   13.50    --   14.52 -57.00 -90.00  103
  6  \w      0.00  87.00   1.00   13.50    --   14.52  37.00 -60.00   87
  7  \w    -11.00  56.00   1.00   13.50    --   14.52 -99.00  30.00   67
  8  \w    -19.00  93.00   1.00   13.50    --   14.52  77.00  30.00  112
;
_diffrn_measurement_device 'four-circle diffractometer'
_diffrn_measurement_device_type 'SuperNova, Dual, Cu at home/near, Atlas'
_diffrn_measurement_method '\w scans'
_diffrn_orient_matrix_type 'CrysAlisPro convention (1999,Acta A55,543-557)'
_diffrn_orient_matrix_UB_11 -0.0188968000
_diffrn_orient_matrix_UB_12 0.0195018000
_diffrn_orient_matrix_UB_13 0.0424039000
_diffrn_orient_matrix_UB_21 -0.0095444000
_diffrn_orient_matrix_UB_22 -0.0559131000
_diffrn_orient_matrix_UB_23 0.0220923000
_diffrn_orient_matrix_UB_31 0.0881011000
_diffrn_orient_matrix_UB_32 -0.0039618000
_diffrn_orient_matrix_UB_33 0.0024352000
_diffrn_radiation_monochromator mirror
_diffrn_radiation_probe x-ray
_diffrn_radiation_type MoK\a
_diffrn_radiation_wavelength 0.71073
_diffrn_reflns_av_R_equivalents 0.0273
_diffrn_reflns_av_unetI/netI 0.0251
_diffrn_reflns_Laue_measured_fraction_full 0.999
_diffrn_reflns_Laue_measured_fraction_max 1.000
_diffrn_reflns_limit_h_max 10
_diffrn_reflns_limit_h_min -10
_diffrn_reflns_limit_k_max 15
_diffrn_reflns_limit_k_min -15
_diffrn_reflns_limit_l_max 19
_diffrn_reflns_limit_l_min -19
_diffrn_reflns_number 24625
_diffrn_reflns_point_group_measured_fraction_full 0.999
_diffrn_reflns_point_group_measured_fraction_max 1.000
_diffrn_reflns_theta_full 25.242
_diffrn_reflns_theta_max 27.500
_diffrn_reflns_theta_min 2.342
_diffrn_source 'micro-focus sealed X-ray tube'
_diffrn_source_type 'SuperNova (Mo) X-ray Source'
_exptl_absorpt_coefficient_mu 0.910
_exptl_absorpt_correction_T_max 1.00000
_exptl_absorpt_correction_T_min 0.91420
_exptl_absorpt_correction_type multi-scan
_exptl_absorpt_process_details
;
CrysAlisPro 1.171.39.46e (Rigaku Oxford Diffraction, 2018)
Empirical absorption correction using spherical harmonics,
 implemented in SCALE3 ABSPACK scaling algorithm.
;
_exptl_crystal_colour colourless
_exptl_crystal_density_diffrn 1.460
_exptl_crystal_density_meas ?
_exptl_crystal_density_method 'not measured'
_exptl_crystal_description block
_exptl_crystal_F_000 656
_exptl_crystal_size_max 0.3
_exptl_crystal_size_mid 0.3
_exptl_crystal_size_min 0.1
_refine_diff_density_max 0.511
_refine_diff_density_min -0.543
_refine_diff_density_rms 0.063
_refine_ls_extinction_method none
_refine_ls_goodness_of_fit_ref 1.217
_refine_ls_hydrogen_treatment mixed
_refine_ls_matrix_type full
_refine_ls_number_parameters 438
_refine_ls_number_reflns 6572
_refine_ls_number_restraints 0
_refine_ls_restrained_S_all 1.217
_refine_ls_R_factor_all 0.0399
_refine_ls_R_factor_gt 0.0374
_refine_ls_shift/su_max 0.000
_refine_ls_shift/su_mean 0.000
_refine_ls_structure_factor_coef Fsqd
_refine_ls_weighting_details 'w=1/[\s^2^(Fo^2^)+(0.0085P)^2^+2.1131P] where P=(Fo^2^+2Fc^2^)/3'
_refine_ls_weighting_scheme calc
_refine_ls_wR_factor_gt 0.0863
_refine_ls_wR_factor_ref 0.0874
_reflns_Friedel_coverage 0.000
_reflns_number_gt 6213
_reflns_number_total 6572
_reflns_threshold_expression 'I > 2\s(I)'
_cod_data_source_file d0ra03192e3.cif
_cod_data_source_block 10a
_cod_depositor_comments
;
The following automatic conversions were performed:

data item '_exptl_crystal_density_meas' value 'not measured' was
changed to '?' -- the value is perceived as not measured.

Automatic conversion script
Id: cif_fix_values 7556 2019-12-06 15:28:31Z antanas 

 Adding full bibliography for 7240517--7240533.cif.
;
_cod_original_formula_sum 'C31 H34 N6 O4.50 Zn'
_cod_database_code 7240529
_shelx_shelxl_version_number 2018/3
_shelx_space_group_comment
;
The symmetry employed for this shelxl refinement is uniquely defined
by the following loop, which should always be used as a source of
symmetry information in preference to the above space-group names.
They are only intended as comments.
;
_shelx_estimated_absorpt_t_max 0.914
_shelx_estimated_absorpt_t_min 0.772

loop_
_space_group_symop_operation_xyz
'x, y, z'
'-x, -y, -z'

loop_
_atom_site_label
_atom_site_type_symbol
_atom_site_fract_x
_atom_site_fract_y
_atom_site_fract_z
_atom_site_U_iso_or_equiv
_atom_site_adp_type
_atom_site_occupancy
_atom_site_site_symmetry_order
_atom_site_calc_flag
_atom_site_refinement_flags_posn
_atom_site_refinement_flags_adp
_atom_site_refinement_flags_occupancy
_atom_site_disorder_assembly
_atom_site_disorder_group
Zn1 Zn 0.63800(3) 0.37311(2) 0.25823(2) 0.01634(7) Uani 1 1 d . . . . .
O11 O 0.7223(2) 0.52687(13) 0.20663(11) 0.0217(3) Uani 1 1 d . . . . .
O12 O 0.7993(2) 0.68612(13) 0.24227(12) 0.0276(4) Uani 1 1 d . . . . .
O21 O 0.38496(19) 0.35498(14) 0.30421(11) 0.0221(3) Uani 1 1 d . . . . .
O22 O 0.13178(19) 0.35169(14) 0.26304(11) 0.0244(4) Uani 1 1 d . . . . .
N1 N 0.6784(2) 0.43214(15) 0.37872(12) 0.0168(4) Uani 1 1 d . . . . .
N2 N 0.5482(2) 0.36314(14) 0.13404(12) 0.0162(4) Uani 1 1 d . . . . .
N31 N 0.9077(2) 0.05796(15) 0.26267(14) 0.0216(4) Uani 1 1 d . . . . .
N4 N 0.2575(4) 0.0496(3) 0.4866(2) 0.0626(8) Uani 1 1 d . . . . .
N32 N 0.8047(2) 0.24275(15) 0.25939(13) 0.0185(4) Uani 1 1 d . . . . .
C11 C 0.7438(3) 0.53244(18) 0.35914(15) 0.0175(4) Uani 1 1 d . . . . .
C12 C 0.7965(3) 0.5878(2) 0.42322(16) 0.0237(5) Uani 1 1 d . . . . .
H12 H 0.842489 0.658311 0.406471 0.028 Uiso 1 1 calc R . . . .
C13 C 0.7787(3) 0.5358(2) 0.51078(17) 0.0267(5) Uani 1 1 d . . . . .
H13 H 0.813537 0.570465 0.554232 0.032 Uiso 1 1 calc R . . . .
C14 C 0.7074(3) 0.4296(2) 0.53432(15) 0.0221(5) Uani 1 1 d . . . . .
C15 C 0.6816(3) 0.3717(2) 0.62399(16) 0.0290(5) Uani 1 1 d . . . . .
H15 H 0.714271 0.403598 0.669509 0.035 Uiso 1 1 calc R . . . .
C16 C 0.6092(3) 0.2698(2) 0.64369(17) 0.0323(6) Uani 1 1 d . . . . .
H16 H 0.592459 0.232743 0.702684 0.039 Uiso 1 1 calc R . . . .
C17 C 0.5594(3) 0.2199(2) 0.57560(18) 0.0307(6) Uani 1 1 d . . . . .
H17 H 0.510945 0.149963 0.590024 0.037 Uiso 1 1 calc R . . . .
C18 C 0.5816(3) 0.2733(2) 0.48845(17) 0.0251(5) Uani 1 1 d . . . . .
H18 H 0.547326 0.240173 0.444034 0.030 Uiso 1 1 calc R . . . .
C19 C 0.6568(3) 0.37906(18) 0.46622(15) 0.0192(4) Uani 1 1 d . . . . .
C110 C 0.7576(3) 0.58800(18) 0.26135(15) 0.0194(4) Uani 1 1 d . . . . .
C21 C 0.3799(3) 0.35398(17) 0.14897(15) 0.0166(4) Uani 1 1 d . . . . .
C22 C 0.2884(3) 0.34636(19) 0.08026(16) 0.0219(5) Uani 1 1 d . . . . .
H22 H 0.170457 0.339952 0.093544 0.026 Uiso 1 1 calc R . . . .
C23 C 0.3748(3) 0.3485(2) -0.00624(16) 0.0231(5) Uani 1 1 d . . . . .
H23 H 0.316152 0.342843 -0.052414 0.028 Uiso 1 1 calc R . . . .
C24 C 0.5540(3) 0.35931(18) -0.02518(15) 0.0192(4) Uani 1 1 d . . . . .
C25 C 0.6512(3) 0.3643(2) -0.11335(16) 0.0245(5) Uani 1 1 d . . . . .
H25 H 0.597409 0.358919 -0.161394 0.029 Uiso 1 1 calc R . . . .
C26 C 0.8235(3) 0.3770(2) -0.12847(16) 0.0259(5) Uani 1 1 d . . . . .
H26 H 0.886564 0.379767 -0.186660 0.031 Uiso 1 1 calc R . . . .
C27 C 0.9069(3) 0.3860(2) -0.05588(17) 0.0241(5) Uani 1 1 d . . . . .
H27 H 1.024242 0.395299 -0.066985 0.029 Uiso 1 1 calc R . . . .
C28 C 0.8165(3) 0.38111(18) 0.03040(16) 0.0201(4) Uani 1 1 d . . . . .
H28 H 0.872403 0.386978 0.077587 0.024 Uiso 1 1 calc R . . . .
C29 C 0.6377(3) 0.36709(17) 0.04761(15) 0.0170(4) Uani 1 1 d . . . . .
C210 C 0.2896(3) 0.35376(17) 0.24618(15) 0.0175(4) Uani 1 1 d . . . . .
C31 C 1.0887(3) 0.0851(2) 0.23987(17) 0.0249(5) Uani 1 1 d . . . . .
H31A H 1.118834 0.127527 0.283156 0.030 Uiso 1 1 calc R . . . .
H31B H 1.115845 0.127686 0.179932 0.030 Uiso 1 1 calc R . . . .
C32 C 1.1800(4) -0.0278(3) 0.2440(4) 0.0783(15) Uani 1 1 d . . . . .
H32A H 1.261771 -0.031461 0.188534 0.094 Uiso 1 1 calc R . . . .
H32B H 1.241630 -0.039251 0.293802 0.094 Uiso 1 1 calc R . . . .
C33 C 1.0615(4) -0.1107(3) 0.2557(4) 0.0775(15) Uani 1 1 d . . . . .
H33A H 1.078888 -0.166881 0.306199 0.093 Uiso 1 1 calc R . . . .
H33B H 1.078838 -0.146785 0.202072 0.093 Uiso 1 1 calc R . . . .
C34 C 0.8848(3) -0.06374(19) 0.2728(2) 0.0295(5) Uani 1 1 d . . . . .
H34A H 0.820416 -0.081521 0.229236 0.035 Uiso 1 1 calc R . . . .
H34B H 0.826131 -0.092058 0.333126 0.035 Uiso 1 1 calc R . . . .
C35 C 0.7806(3) 0.13569(19) 0.26890(15) 0.0199(4) Uani 1 1 d . . . . .
C36 C 0.6018(3) 0.0947(2) 0.2898(2) 0.0331(6) Uani 1 1 d . . . . .
H36A H 0.522459 0.157267 0.284640 0.050 Uiso 1 1 calc GR . . . .
H36B H 0.579344 0.054894 0.350166 0.050 Uiso 1 1 calc GR . . . .
H36C H 0.589168 0.045543 0.247982 0.050 Uiso 1 1 calc GR . . . .
C41 C 0.1505(4) 0.1137(3) 0.4760(2) 0.0368(6) Uani 1 1 d . . . . .
C42 C 0.0131(4) 0.1949(2) 0.4630(2) 0.0369(6) Uani 1 1 d . . . . .
H42A H -0.019901 0.230986 0.515777 0.055 Uiso 1 1 calc GR . . . .
H42B H -0.082942 0.157800 0.453098 0.055 Uiso 1 1 calc GR . . . .
H42C H 0.050984 0.249912 0.411621 0.055 Uiso 1 1 calc GR . . . .
O5 O 1.4002(5) 0.1490(4) -0.1524(3) 0.0380(9) Uani 0.5 1 d . . P A -1
H5A H 1.348477 0.197550 -0.185121 0.057 Uiso 0.5 1 d G . P A -1
H5B H 1.329659 0.120580 -0.106601 0.057 Uiso 0.5 1 d G . P A -1
N51 N 0.8754(7) -0.0068(5) 0.0261(4) 0.0283(13) Uani 0.5 1 d . . P B -1
C51 C 0.7537(8) 0.0864(5) 0.0381(5) 0.0295(12) Uani 0.5 1 d . . P B -1
H51A H 0.776995 0.146366 -0.012284 0.035 Uiso 0.5 1 calc R . P B -1
H51B H 0.758043 0.115391 0.093432 0.035 Uiso 0.5 1 calc R . P B -1
C52 C 0.5802(8) 0.0374(5) 0.0427(5) 0.0417(14) Uani 0.5 1 d . . P B -1
H52A H 0.491387 0.073541 0.082446 0.050 Uiso 0.5 1 calc R . P B -1
H52B H 0.550330 0.045540 -0.016740 0.050 Uiso 0.5 1 calc R . P B -1
C53 C 0.6054(7) -0.0848(5) 0.0800(4) 0.0378(13) Uani 0.5 1 d . . P B -1
H53A H 0.525701 -0.130625 0.062333 0.045 Uiso 0.5 1 calc R . P B -1
H53B H 0.590127 -0.095435 0.145298 0.045 Uiso 0.5 1 calc R . P B -1
C54 C 0.7899(8) -0.1140(5) 0.0378(4) 0.0312(12) Uani 0.5 1 d . . P B -1
H54A H 0.841008 -0.171067 0.077558 0.037 Uiso 0.5 1 calc R . P B -1
H54B H 0.795317 -0.139792 -0.019799 0.037 Uiso 0.5 1 calc R . P B -1
C55 C 1.0460(8) 0.0076(6) 0.0004(5) 0.0257(17) Uani 0.5 1 d . . P B -1
C56 C 1.1541(9) -0.0943(5) -0.0208(5) 0.0350(13) Uani 0.5 1 d . . P B -1
H56A H 1.269512 -0.073042 -0.045177 0.053 Uiso 0.5 1 calc GR . P B -1
H56B H 1.109948 -0.128175 -0.064082 0.053 Uiso 0.5 1 calc GR . P B -1
H56C H 1.152102 -0.146833 0.033486 0.053 Uiso 0.5 1 calc GR . P B -1
N52 N 1.1198(8) 0.1006(4) -0.0070(4) 0.0350(11) Uani 0.5 1 d . . P B -1
H52 H 1.037(8) 0.160(5) 0.007(4) 0.037(16) Uiso 0.5 1 d . . P C -1
H32 H 0.909(4) 0.258(2) 0.2515(18) 0.025(7) Uiso 1 1 d . . . . .

loop_
_atom_site_aniso_label
_atom_site_aniso_U_11
_atom_site_aniso_U_22
_atom_site_aniso_U_33
_atom_site_aniso_U_23
_atom_site_aniso_U_13
_atom_site_aniso_U_12
Zn1 0.01523(12) 0.01611(12) 0.01800(13) -0.00200(9) -0.00409(9) -0.00122(9)
O11 0.0263(8) 0.0201(8) 0.0187(8) 0.0002(6) -0.0060(6) -0.0045(6)
O12 0.0325(9) 0.0175(8) 0.0307(9) -0.0007(7) -0.0009(7) -0.0061(7)
O21 0.0180(7) 0.0286(9) 0.0197(8) -0.0050(7) -0.0021(6) -0.0025(6)
O22 0.0149(7) 0.0295(9) 0.0271(9) -0.0030(7) 0.0001(6) -0.0032(6)
N1 0.0148(8) 0.0175(9) 0.0179(9) -0.0023(7) -0.0031(7) 0.0014(7)
N2 0.0136(8) 0.0149(8) 0.0201(9) -0.0027(7) -0.0033(7) -0.0002(7)
N31 0.0210(9) 0.0163(9) 0.0280(10) -0.0037(8) -0.0055(8) -0.0006(7)
N4 0.0436(16) 0.064(2) 0.079(2) -0.0102(17) -0.0122(15) 0.0110(15)
N32 0.0152(9) 0.0175(9) 0.0235(10) -0.0026(7) -0.0046(7) -0.0027(7)
C11 0.0144(9) 0.0180(10) 0.0197(11) -0.0043(8) -0.0014(8) 0.0006(8)
C12 0.0254(11) 0.0218(11) 0.0252(12) -0.0078(9) -0.0031(9) -0.0034(9)
C13 0.0288(12) 0.0310(13) 0.0233(12) -0.0122(10) -0.0067(10) 0.0022(10)
C14 0.0207(11) 0.0254(11) 0.0194(11) -0.0048(9) -0.0031(9) 0.0079(9)
C15 0.0322(13) 0.0352(14) 0.0183(11) -0.0042(10) -0.0056(10) 0.0122(11)
C16 0.0333(13) 0.0372(14) 0.0193(12) 0.0051(10) 0.0007(10) 0.0134(11)
C17 0.0280(12) 0.0257(12) 0.0316(14) 0.0072(10) 0.0011(10) 0.0025(10)
C18 0.0249(11) 0.0226(11) 0.0261(12) 0.0008(9) -0.0039(9) -0.0007(9)
C19 0.0157(10) 0.0210(11) 0.0191(11) -0.0012(8) -0.0020(8) 0.0042(8)
C110 0.0155(10) 0.0198(10) 0.0216(11) -0.0026(8) -0.0003(8) -0.0004(8)
C21 0.0147(9) 0.0147(9) 0.0197(11) -0.0015(8) -0.0026(8) -0.0004(8)
C22 0.0148(10) 0.0262(12) 0.0251(12) -0.0018(9) -0.0054(9) -0.0030(8)
C23 0.0195(11) 0.0298(12) 0.0221(11) -0.0024(9) -0.0089(9) -0.0042(9)
C24 0.0189(10) 0.0182(10) 0.0204(11) -0.0028(8) -0.0033(8) -0.0010(8)
C25 0.0264(12) 0.0288(12) 0.0198(11) -0.0063(9) -0.0054(9) -0.0018(10)
C26 0.0260(12) 0.0284(12) 0.0207(11) -0.0049(9) 0.0027(9) -0.0005(10)
C27 0.0161(10) 0.0251(12) 0.0297(13) -0.0042(10) -0.0011(9) -0.0003(9)
C28 0.0167(10) 0.0205(11) 0.0229(11) -0.0032(9) -0.0031(8) 0.0007(8)
C29 0.0168(10) 0.0144(9) 0.0199(11) -0.0029(8) -0.0038(8) 0.0000(8)
C210 0.0167(10) 0.0137(9) 0.0214(11) -0.0015(8) -0.0018(8) -0.0019(8)
C31 0.0201(11) 0.0214(11) 0.0322(13) -0.0037(10) -0.0029(9) 0.0005(9)
C32 0.0284(16) 0.0246(16) 0.175(5) -0.016(2) -0.003(2) 0.0089(13)
C33 0.0348(17) 0.0233(15) 0.174(5) -0.017(2) -0.020(2) 0.0066(13)
C34 0.0308(13) 0.0151(11) 0.0438(15) -0.0044(10) -0.0101(11) -0.0001(9)
C35 0.0191(10) 0.0201(11) 0.0212(11) -0.0029(9) -0.0058(9) -0.0004(8)
C36 0.0205(12) 0.0195(12) 0.0598(18) -0.0035(11) -0.0099(12) -0.0034(9)
C41 0.0336(14) 0.0421(16) 0.0343(15) -0.0068(12) -0.0024(12) -0.0057(12)
C42 0.0376(15) 0.0395(15) 0.0328(15) -0.0037(12) -0.0057(12) -0.0008(12)
O5 0.035(2) 0.039(2) 0.037(2) -0.0001(18) -0.0050(17) -0.0037(17)
N51 0.032(4) 0.018(2) 0.035(3) -0.004(2) -0.006(2) 0.002(2)
C51 0.033(3) 0.020(3) 0.034(3) -0.003(2) -0.004(3) 0.004(3)
C52 0.036(3) 0.035(3) 0.053(4) 0.000(3) -0.012(3) -0.002(2)
C53 0.035(3) 0.034(3) 0.045(3) -0.003(3) -0.008(3) -0.005(2)
C54 0.036(3) 0.022(3) 0.035(3) -0.008(2) -0.003(3) -0.004(3)
C55 0.030(6) 0.022(3) 0.025(3) -0.001(2) -0.007(4) 0.003(4)
C56 0.035(3) 0.031(3) 0.040(4) -0.007(3) -0.008(3) 0.004(3)
N52 0.034(3) 0.030(3) 0.039(3) -0.001(2) -0.005(2) -0.004(2)

loop_
_atom_type_symbol
_atom_type_description
_atom_type_scat_dispersion_real
_atom_type_scat_dispersion_imag
_atom_type_scat_source
C C 0.0033 0.0016 'International Tables Vol C Tables 4.2.6.8 and 6.1.1.4'
H H 0.0000 0.0000 'International Tables Vol C Tables 4.2.6.8 and 6.1.1.4'
N N 0.0061 0.0033 'International Tables Vol C Tables 4.2.6.8 and 6.1.1.4'
O O 0.0106 0.0060 'International Tables Vol C Tables 4.2.6.8 and 6.1.1.4'
Zn Zn 0.2839 1.4301 'International Tables Vol C Tables 4.2.6.8 and 6.1.1.4'

loop_
_geom_angle_atom_site_label_1
_geom_angle_atom_site_label_2
_geom_angle_atom_site_label_3
_geom_angle
_geom_angle_site_symmetry_1
_geom_angle_site_symmetry_3
_geom_angle_publ_flag
O11 Zn1 O21 118.55(7) . . ?
O11 Zn1 N1 79.35(7) . . ?
O11 Zn1 N2 89.67(6) . . ?
O21 Zn1 N1 93.47(6) . . ?
O21 Zn1 N2 78.75(6) . . ?
N1 Zn1 N2 161.59(7) . . ?
N32 Zn1 O11 119.33(7) . . ?
N32 Zn1 O21 122.10(7) . . ?
N32 Zn1 N1 98.28(7) . . ?
N32 Zn1 N2 99.98(7) . . ?
C110 O11 Zn1 117.63(14) . . ?
C210 O21 Zn1 117.73(14) . . ?
C11 N1 Zn1 110.86(14) . . ?
C11 N1 C19 118.97(19) . . ?
C19 N1 Zn1 130.01(15) . . ?
C21 N2 Zn1 111.20(14) . . ?
C21 N2 C29 118.95(18) . . ?
C29 N2 Zn1 129.83(14) . . ?
C31 N31 C34 111.61(18) . . ?
C35 N31 C31 123.30(19) . . ?
C35 N31 C34 125.02(19) . . ?
Zn1 N32 H32 115.9(19) . . ?
C35 N32 Zn1 130.70(16) . . ?
C35 N32 H32 113.4(19) . . ?
N1 C11 C12 123.4(2) . . ?
N1 C11 C110 115.96(19) . . ?
C12 C11 C110 120.6(2) . . ?
C11 C12 H12 120.6 . . ?
C13 C12 C11 118.8(2) . . ?
C13 C12 H12 120.6 . . ?
C12 C13 H13 120.3 . . ?
C12 C13 C14 119.4(2) . . ?
C14 C13 H13 120.3 . . ?
C13 C14 C15 122.6(2) . . ?
C13 C14 C19 118.7(2) . . ?
C19 C14 C15 118.7(2) . . ?
C14 C15 H15 119.8 . . ?
C16 C15 C14 120.4(2) . . ?
C16 C15 H15 119.8 . . ?
C15 C16 H16 119.7 . . ?
C15 C16 C17 120.7(2) . . ?
C17 C16 H16 119.7 . . ?
C16 C17 H17 119.7 . . ?
C18 C17 C16 120.6(2) . . ?
C18 C17 H17 119.7 . . ?
C17 C18 H18 120.1 . . ?
C17 C18 C19 119.8(2) . . ?
C19 C18 H18 120.1 . . ?
N1 C19 C14 120.7(2) . . ?
N1 C19 C18 119.4(2) . . ?
C18 C19 C14 119.9(2) . . ?
O11 C110 C11 115.79(19) . . ?
O12 C110 O11 126.1(2) . . ?
O12 C110 C11 118.1(2) . . ?
N2 C21 C22 123.0(2) . . ?
N2 C21 C210 115.65(18) . . ?
C22 C21 C210 121.30(19) . . ?
C21 C22 H22 120.4 . . ?
C23 C22 C21 119.2(2) . . ?
C23 C22 H22 120.4 . . ?
C22 C23 H23 120.2 . . ?
C22 C23 C24 119.5(2) . . ?
C24 C23 H23 120.2 . . ?
C23 C24 C29 118.1(2) . . ?
C25 C24 C23 122.6(2) . . ?
C25 C24 C29 119.3(2) . . ?
C24 C25 H25 119.8 . . ?
C26 C25 C24 120.4(2) . . ?
C26 C25 H25 119.8 . . ?
C25 C26 H26 119.8 . . ?
C25 C26 C27 120.3(2) . . ?
C27 C26 H26 119.8 . . ?
C26 C27 H27 119.6 . . ?
C28 C27 C26 120.7(2) . . ?
C28 C27 H27 119.6 . . ?
C27 C28 H28 120.1 . . ?
C27 C28 C29 119.8(2) . . ?
C29 C28 H28 120.1 . . ?
N2 C29 C24 121.14(19) . . ?
N2 C29 C28 119.42(19) . . ?
C28 C29 C24 119.4(2) . . ?
O21 C210 C21 116.38(18) . . ?
O22 C210 O21 125.3(2) . . ?
O22 C210 C21 118.31(19) . . ?
N31 C31 H31A 111.0 . . ?
N31 C31 H31B 111.0 . . ?
N31 C31 C32 103.6(2) . . ?
H31A C31 H31B 109.0 . . ?
C32 C31 H31A 111.0 . . ?
C32 C31 H31B 111.0 . . ?
C31 C32 H32A 109.8 . . ?
C31 C32 H32B 109.8 . . ?
H32A C32 H32B 108.2 . . ?
C33 C32 C31 109.4(3) . . ?
C33 C32 H32A 109.8 . . ?
C33 C32 H32B 109.8 . . ?
C32 C33 H33A 109.4 . . ?
C32 C33 H33B 109.4 . . ?
C32 C33 C34 111.3(3) . . ?
H33A C33 H33B 108.0 . . ?
C34 C33 H33A 109.4 . . ?
C34 C33 H33B 109.4 . . ?
N31 C34 C33 103.5(2) . . ?
N31 C34 H34A 111.1 . . ?
N31 C34 H34B 111.1 . . ?
C33 C34 H34A 111.1 . . ?
C33 C34 H34B 111.1 . . ?
H34A C34 H34B 109.0 . . ?
N31 C35 C36 116.9(2) . . ?
N32 C35 N31 123.7(2) . . ?
N32 C35 C36 119.4(2) . . ?
C35 C36 H36A 109.5 . . ?
C35 C36 H36B 109.5 . . ?
C35 C36 H36C 109.5 . . ?
H36A C36 H36B 109.5 . . ?
H36A C36 H36C 109.5 . . ?
H36B C36 H36C 109.5 . . ?
N4 C41 C42 179.5(4) . . ?
C41 C42 H42A 109.5 . . ?
C41 C42 H42B 109.5 . . ?
C41 C42 H42C 109.5 . . ?
H42A C42 H42B 109.5 . . ?
H42A C42 H42C 109.5 . . ?
H42B C42 H42C 109.5 . . ?
H5A O5 H5B 109.5 . . ?
C51 N51 C54 112.0(5) . . ?
C55 N51 C51 122.3(5) . . ?
C55 N51 C54 125.5(5) . . ?
N51 C51 H51A 110.8 . . ?
N51 C51 H51B 110.8 . . ?
N51 C51 C52 104.6(5) . . ?
H51A C51 H51B 108.9 . . ?
C52 C51 H51A 110.8 . . ?
C52 C51 H51B 110.8 . . ?
C51 C52 H52A 111.0 . . ?
C51 C52 H52B 111.0 . . ?
H52A C52 H52B 109.0 . . ?
C53 C52 C51 103.6(5) . . ?
C53 C52 H52A 111.0 . . ?
C53 C52 H52B 111.0 . . ?
C52 C53 H53A 111.0 . . ?
C52 C53 H53B 111.0 . . ?
C52 C53 C54 104.0(5) . . ?
H53A C53 H53B 109.0 . . ?
C54 C53 H53A 111.0 . . ?
C54 C53 H53B 111.0 . . ?
N51 C54 C53 103.1(5) . . ?
N51 C54 H54A 111.2 . . ?
N51 C54 H54B 111.2 . . ?
C53 C54 H54A 111.2 . . ?
C53 C54 H54B 111.2 . . ?
H54A C54 H54B 109.1 . . ?
N51 C55 C56 116.5(5) . . ?
N52 C55 N51 125.0(6) . . ?
N52 C55 C56 118.5(6) . . ?
C55 C56 H56A 109.5 . . ?
C55 C56 H56B 109.5 . . ?
C55 C56 H56C 109.5 . . ?
H56A C56 H56B 109.5 . . ?
H56A C56 H56C 109.5 . . ?
H56B C56 H56C 109.5 . . ?
C55 N52 H52 110(4) . . ?

loop_
_geom_bond_atom_site_label_1
_geom_bond_atom_site_label_2
_geom_bond_distance
_geom_bond_site_symmetry_2
_geom_bond_publ_flag
Zn1 O11 2.0088(16) . ?
Zn1 O21 2.0209(15) . ?
Zn1 N1 2.1589(18) . ?
Zn1 N2 2.1730(18) . ?
Zn1 N32 1.9991(19) . ?
O11 C110 1.278(3) . ?
O12 C110 1.229(3) . ?
O21 C210 1.275(3) . ?
O22 C210 1.237(3) . ?
N1 C11 1.320(3) . ?
N1 C19 1.372(3) . ?
N2 C21 1.327(3) . ?
N2 C29 1.370(3) . ?
N31 C31 1.465(3) . ?
N31 C34 1.477(3) . ?
N31 C35 1.340(3) . ?
N4 C41 1.135(4) . ?
N32 C35 1.304(3) . ?
N32 H32 0.85(3) . ?
C11 C12 1.407(3) . ?
C11 C110 1.525(3) . ?
C12 H12 0.9300 . ?
C12 C13 1.370(3) . ?
C13 H13 0.9300 . ?
C13 C14 1.405(3) . ?
C14 C15 1.420(3) . ?
C14 C19 1.417(3) . ?
C15 H15 0.9300 . ?
C15 C16 1.362(4) . ?
C16 H16 0.9300 . ?
C16 C17 1.410(4) . ?
C17 H17 0.9300 . ?
C17 C18 1.369(3) . ?
C18 H18 0.9300 . ?
C18 C19 1.413(3) . ?
C21 C22 1.404(3) . ?
C21 C210 1.520(3) . ?
C22 H22 0.9300 . ?
C22 C23 1.364(3) . ?
C23 H23 0.9300 . ?
C23 C24 1.414(3) . ?
C24 C25 1.413(3) . ?
C24 C29 1.419(3) . ?
C25 H25 0.9300 . ?
C25 C26 1.364(3) . ?
C26 H26 0.9300 . ?
C26 C27 1.418(3) . ?
C27 H27 0.9300 . ?
C27 C28 1.369(3) . ?
C28 H28 0.9300 . ?
C28 C29 1.417(3) . ?
C31 H31A 0.9700 . ?
C31 H31B 0.9700 . ?
C31 C32 1.506(4) . ?
C32 H32A 0.9700 . ?
C32 H32B 0.9700 . ?
C32 C33 1.389(5) . ?
C33 H33A 0.9700 . ?
C33 H33B 0.9700 . ?
C33 C34 1.478(4) . ?
C34 H34A 0.9700 . ?
C34 H34B 0.9700 . ?
C35 C36 1.500(3) . ?
C36 H36A 0.9600 . ?
C36 H36B 0.9600 . ?
C36 H36C 0.9600 . ?
C41 C42 1.447(4) . ?
C42 H42A 0.9600 . ?
C42 H42B 0.9600 . ?
C42 H42C 0.9600 . ?
O5 H5A 0.8502 . ?
O5 H5B 0.8500 . ?
N51 C51 1.452(8) . ?
N51 C54 1.474(8) . ?
N51 C55 1.357(9) . ?
C51 H51A 0.9700 . ?
C51 H51B 0.9700 . ?
C51 C52 1.526(8) . ?
C52 H52A 0.9700 . ?
C52 H52B 0.9700 . ?
C52 C53 1.516(8) . ?
C53 H53A 0.9700 . ?
C53 H53B 0.9700 . ?
C53 C54 1.533(8) . ?
C54 H54A 0.9700 . ?
C54 H54B 0.9700 . ?
C55 C56 1.502(8) . ?
C55 N52 1.283(8) . ?
C56 H56A 0.9600 . ?
C56 H56B 0.9600 . ?
C56 H56C 0.9600 . ?
N52 H52 0.96(6) . ?

loop_
_geom_hbond_atom_site_label_D
_geom_hbond_atom_site_label_H
_geom_hbond_atom_site_label_A
_geom_hbond_distance_DH
_geom_hbond_distance_HA
_geom_hbond_distance_DA
_geom_hbond_angle_DHA
_geom_hbond_site_symmetry_A
_geom_hbond_publ_flag
O5 H5A O12 0.85 1.98 2.825(4) 170.3 2_765 yes
O5 H5B N52 0.85 2.03 2.853(7) 161.4 . yes
N32 H32 O22 0.85(3) 2.21(3) 3.011(2) 157(3) 1_655 yes
